data_7050708
loop_
_publ_author_name
'Gibson, Vernon C.'
'Redshaw, Carl'
'Elsegood, Mark R. J.'

_publ_section_title
;
 A novel ligand family based on bulky metallocalix[4 and 8]arene
 substituentsFirst presented at the 221st ACS National Meeting, San
 Diego, 1--5th April 2001.
;
_journal_issue 1
_journal_name_full 'New Journal of Chemistry'
_journal_page_first 16
_journal_paper_doi 10.1039/b108088c
_journal_volume 26
_journal_year 2002
_chemical_formula_sum 'C128 H150 Mo2 N10 O8'
_chemical_formula_weight 2148.46
_chemical_name_systematic
;
?
;
_space_group_IT_number 145
_symmetry_cell_setting trigonal
_symmetry_space_group_name_Hall 'P 32'
_symmetry_space_group_name_H-M 'P 32'
_atom_sites_solution_hydrogens 'geom except H2A&B coords freely refined'
_atom_sites_solution_primary direct
_atom_sites_solution_secondary difmap
_audit_creation_method SHELXL-97
_cell_angle_alpha 90.00
_cell_angle_beta 90.00
_cell_angle_gamma 120.00
_cell_formula_units_Z 3
_cell_length_a 16.7686(15)
_cell_length_b 16.7686(15)
_cell_length_c 34.515(3)
_cell_measurement_reflns_used 16261
_cell_measurement_temperature 160(2)
_cell_measurement_theta_max 28.42
_cell_measurement_theta_min 1.77
_cell_volume 8404.9(13)
_computing_cell_refinement 'local programs'
_computing_data_collection 'Bruker SMART'
_computing_data_reduction 'Bruker SAINT'
_computing_molecular_graphics 'Bruker SHELXTL'
_computing_publication_material 'SHELXTL and local programs'
_computing_structure_refinement 'Bruker SHELXTL'
_computing_structure_solution 'Bruker SHELXTL'
_diffrn_ambient_temperature 160(2)
_diffrn_measured_fraction_theta_full 1.000
_diffrn_measured_fraction_theta_max 1.000
_diffrn_measurement_device_type 'Bruker SMART CCD diffractometer'
_diffrn_measurement_method '\w rotation with narrow frames'
_diffrn_radiation_monochromator graphite
_diffrn_radiation_source 'fine-focus sealed tube'
_diffrn_radiation_type MoK\a
_diffrn_radiation_wavelength 0.71073
_diffrn_reflns_av_R_equivalents 0.0930
_diffrn_reflns_av_sigmaI/netI 0.1544
_diffrn_reflns_limit_h_max 19
_diffrn_reflns_limit_h_min -16
_diffrn_reflns_limit_k_max 15
_diffrn_reflns_limit_k_min -19
_diffrn_reflns_limit_l_max 41
_diffrn_reflns_limit_l_min -41
_diffrn_reflns_number 44602
_diffrn_reflns_theta_full 25.00
_diffrn_reflns_theta_max 25.00
_diffrn_reflns_theta_min 1.77
_diffrn_standards_decay_% 0
_diffrn_standards_number 0
_exptl_absorpt_coefficient_mu 0.286
_exptl_absorpt_correction_T_max 0.928
_exptl_absorpt_correction_T_min 0.790
_exptl_absorpt_correction_type empirical
_exptl_crystal_colour 'dark brown'
_exptl_crystal_density_diffrn 1.273
_exptl_crystal_density_method 'not measured'
_exptl_crystal_description block
_exptl_crystal_F_000 3408
_exptl_crystal_size_max 0.35
_exptl_crystal_size_mid 0.18
_exptl_crystal_size_min 0.13
_refine_diff_density_max 0.588
_refine_diff_density_min -0.646
_refine_diff_density_rms 0.093
_refine_ls_abs_structure_details 'Flack H D (1983), Acta Cryst. A39, 876-881'
_refine_ls_abs_structure_Flack -0.01(3)
_refine_ls_extinction_coef 0.00122(15)
_refine_ls_extinction_expression Fc^*^=kFc[1+0.001xFc^2^\l^3^/sin(2\q)]^-1/4^
_refine_ls_extinction_method SHELXL
_refine_ls_goodness_of_fit_ref 1.026
_refine_ls_hydrogen_treatment mixed
_refine_ls_matrix_type full
_refine_ls_number_parameters 1418
_refine_ls_number_reflns 19554
_refine_ls_number_restraints 353
_refine_ls_restrained_S_all 1.028
_refine_ls_R_factor_all 0.1203
_refine_ls_R_factor_gt 0.0718
_refine_ls_shift/su_max 0.008
_refine_ls_shift/su_mean 0.000
_refine_ls_structure_factor_coef Fsqd
_refine_ls_weighting_details 'w=1/[\s^2^(Fo^2^)+(0.0536P)^2^+0.0000P] where P=(Fo^2^+2Fc^2^)/3'
_refine_ls_weighting_scheme calc
_refine_ls_wR_factor_gt 0.1227
_refine_ls_wR_factor_ref 0.1429
_reflns_number_gt 13334
_reflns_number_total 19554
_reflns_threshold_expression >2sigma(I)
_cod_data_source_file b108088c.txt
_cod_data_source_block 2
_cod_depositor_comments
;
The following automatic conversions were performed:

'_refine_ls_weighting_scheme' value 'calc
w=1/[\s^2^(Fo^2^)+(0.0536P)^2^+0.0000P] where P=(Fo^2^+2Fc^2^)/3' was
changed to 'calc'. New tag '_refine_ls_weighting_details' was
created. The value of the new tag was set to
'w=1/[\s^2^(Fo^2^)+(0.0536P)^2^+0.0000P] where P=(Fo^2^+2Fc^2^)/3'.

Automatic conversion script
Id: cif_fix_values 3143 2015-03-26 13:38:13Z robertas 
;
_cod_original_sg_symbol_H-M P32
_cod_database_code 7050708

loop_
_symmetry_equiv_pos_as_xyz
'x, y, z'
'-y, x-y, z+2/3'
'-x+y, -x, z+1/3'

loop_
_atom_site_label
_atom_site_type_symbol
_atom_site_fract_x
_atom_site_fract_y
_atom_site_fract_z
_atom_site_U_iso_or_equiv
_atom_site_adp_type
_atom_site_occupancy
_atom_site_calc_flag
_atom_site_refinement_flags
_atom_site_disorder_assembly
_atom_site_disorder_group
Mo1 Mo 0.81994(4) 0.12487(4) 0.166749(17) 0.01979(16) Uani 1 d . . .
Mo2 Mo 0.60594(4) 0.04920(4) 0.122759(18) 0.01942(16) Uani 1 d . . .
N1 N 0.9270(4) 0.2218(4) 0.15932(16) 0.0197(14) Uani 1 d . . .
C1 C 1.0132(5) 0.2988(5) 0.1547(2) 0.0199(17) Uani 1 d . . .
C2 C 1.0490(6) 0.3601(6) 0.1859(3) 0.036(2) Uani 1 d . . .
H2 H 1.0137 0.3478 0.2089 0.044 Uiso 1 calc R . .
C3 C 1.1342(6) 0.4376(6) 0.1838(3) 0.046(2) Uani 1 d . . .
H3 H 1.1583 0.4798 0.2048 0.055 Uiso 1 calc R . .
C4 C 1.1841(6) 0.4522(6) 0.1496(3) 0.043(2) Uani 1 d . . .
H4 H 1.2435 0.5052 0.1476 0.051 Uiso 1 calc R . .
C5 C 1.1507(6) 0.3929(6) 0.1189(3) 0.043(2) Uani 1 d . . .
H5 H 1.1862 0.4060 0.0959 0.052 Uiso 1 calc R . .
C6 C 1.0640(5) 0.3125(5) 0.1212(2) 0.0270(19) Uani 1 d . . .
C7 C 1.0326(5) 0.2468(5) 0.0872(2) 0.030(2) Uani 1 d . . .
H7A H 1.0348 0.2805 0.0633 0.036 Uiso 1 calc R . .
H7B H 0.9680 0.1977 0.0914 0.036 Uiso 1 calc R . .
C8 C 1.0936(5) 0.2024(6) 0.0818(2) 0.034(2) Uani 1 d . . .
H8A H 1.1589 0.2510 0.0846 0.041 Uiso 1 calc R . .
H8B H 1.0794 0.1572 0.1029 0.041 Uiso 1 calc R . .
C9 C 1.0823(6) 0.1547(6) 0.0438(2) 0.035(2) Uani 1 d . . .
C10 C 1.1540(7) 0.1942(7) 0.0164(2) 0.045(2) Uani 1 d . . .
H10 H 1.2081 0.2505 0.0225 0.055 Uiso 1 calc R . .
C11 C 1.1481(7) 0.1542(7) -0.0183(3) 0.053(3) Uani 1 d . . .
H11 H 1.1982 0.1813 -0.0360 0.063 Uiso 1 calc R . .
C12 C 1.0678(7) 0.0728(7) -0.0279(3) 0.050(3) Uani 1 d . . .
H12 H 1.0631 0.0452 -0.0524 0.060 Uiso 1 calc R . .
C13 C 0.9945(6) 0.0313(6) -0.0020(3) 0.044(2) Uani 1 d . . .
H13 H 0.9397 -0.0237 -0.0089 0.052 Uiso 1 calc R . .
C14 C 1.0028(6) 0.0721(6) 0.0342(2) 0.038(2) Uani 1 d . . .
N2 N 0.9335(5) 0.0268(6) 0.0607(2) 0.050(2) Uani 1 d D . .
H2A H 0.933(6) 0.058(6) 0.086(2) 0.060 Uiso 1 d D . .
H2B H 0.897(5) -0.025(5) 0.042(2) 0.060 Uiso 1 d D . .
N3 N 0.5044(4) -0.0546(4) 0.12630(17) 0.0258(16) Uani 1 d . . .
C15 C 0.4222(5) -0.1386(5) 0.1301(2) 0.0264(19) Uani 1 d . . .
C16 C 0.3528(5) -0.1363(5) 0.1523(2) 0.0287(19) Uani 1 d . . .
H16 H 0.3634 -0.0801 0.1636 0.034 Uiso 1 calc R . .
C17 C 0.2696(6) -0.2161(6) 0.1577(3) 0.042(2) Uani 1 d . . .
H17 H 0.2229 -0.2162 0.1733 0.051 Uiso 1 calc R . .
C18 C 0.2558(5) -0.2947(6) 0.1401(2) 0.040(2) Uani 1 d . . .
H18 H 0.1979 -0.3493 0.1431 0.048 Uiso 1 calc R . .
C19 C 0.3234(5) -0.2981(6) 0.1178(2) 0.038(2) Uani 1 d . . .
H19 H 0.3117 -0.3549 0.1068 0.046 Uiso 1 calc R . .
C20 C 0.4072(6) -0.2196(5) 0.1117(2) 0.030(2) Uani 1 d . . .
C21 C 0.4810(6) -0.2218(6) 0.0881(3) 0.050(3) Uani 1 d . . .
H21A H 0.5302 -0.1569 0.0849 0.060 Uiso 1 calc R . .
H21B H 0.5071 -0.2515 0.1046 0.060 Uiso 1 calc R . .
C22 C 0.4677(8) -0.2609(10) 0.0532(5) 0.167(9) Uani 1 d . . .
H22A H 0.5261 -0.2583 0.0461 0.200 Uiso 1 calc R . .
H22B H 0.4600 -0.2197 0.0349 0.200 Uiso 1 calc R . .
C23 C 0.3907(9) -0.3588(11) 0.0439(4) 0.095(5) Uani 1 d . . .
C24 C 0.3167(10) -0.3679(10) 0.0248(4) 0.098(5) Uani 1 d . . .
H24 H 0.3128 -0.3144 0.0194 0.117 Uiso 1 calc R . .
C25 C 0.2457(9) -0.4533(10) 0.0127(3) 0.083(4) Uani 1 d . . .
H25 H 0.1948 -0.4583 -0.0015 0.100 Uiso 1 calc R . .
C26 C 0.2512(9) -0.5293(9) 0.0217(3) 0.081(4) Uani 1 d . . .
H26 H 0.2033 -0.5880 0.0136 0.097 Uiso 1 calc R . .
C27 C 0.3227(8) -0.5242(9) 0.0419(3) 0.075(4) Uani 1 d . . .
H27 H 0.3225 -0.5791 0.0490 0.089 Uiso 1 calc R . .
C28 C 0.3953(8) -0.4406(11) 0.0523(3) 0.084(4) Uani 1 d . . .
N4 N 0.4718(8) -0.4366(10) 0.0720(3) 0.137(5) Uani 1 d . . .
O1 O 0.7539(3) 0.1620(3) 0.12563(12) 0.0171(11) Uani 1 d . . .
O2 O 0.7738(3) 0.1747(3) 0.20519(13) 0.0217(12) Uani 1 d . . .
O3 O 0.8542(3) 0.0777(3) 0.21120(14) 0.0230(12) Uani 1 d . . .
O4 O 0.8445(3) 0.0389(3) 0.13774(14) 0.0230(12) Uani 1 d . . .
O5 O 0.6759(3) 0.0111(3) 0.16072(13) 0.0191(11) Uani 1 d . . .
O6 O 0.5894(3) 0.1114(3) 0.16679(13) 0.0217(12) Uani 1 d . . .
O7 O 0.5556(3) 0.1119(3) 0.09295(13) 0.0200(11) Uani 1 d . . .
O8 O 0.6430(3) 0.0300(3) 0.07144(12) 0.0199(11) Uani 1 d . . .
C29 C 0.8002(5) 0.2483(4) 0.1085(2) 0.0159(16) Uani 1 d . . .
C30 C 0.8370(5) 0.2576(5) 0.0722(2) 0.0214(18) Uani 1 d . . .
C31 C 0.8884(5) 0.3454(5) 0.0556(2) 0.0232(17) Uani 1 d . . .
H31 H 0.9132 0.3510 0.0304 0.028 Uiso 1 calc R . .
C32 C 0.9040(5) 0.4240(5) 0.0750(2) 0.0294(19) Uani 1 d . . .
C33 C 0.8637(5) 0.4121(5) 0.1113(2) 0.0267(19) Uani 1 d . . .
H33 H 0.8724 0.4650 0.1250 0.032 Uiso 1 calc R . .
C34 C 0.8112(5) 0.3261(5) 0.1285(2) 0.0208(17) Uani 1 d . . .
C35 C 0.9633(6) 0.5201(5) 0.0577(3) 0.041(2) Uani 1 d . . .
C36 C 1.0484(7) 0.5730(7) 0.0814(3) 0.084(4) Uani 1 d . . .
H36A H 1.0315 0.5750 0.1084 0.126 Uiso 1 calc R . .
H36B H 1.0841 0.6359 0.0713 0.126 Uiso 1 calc R . .
H36C H 1.0856 0.5430 0.0800 0.126 Uiso 1 calc R . .
C37 C 0.9079(8) 0.5705(7) 0.0581(3) 0.082(4) Uani 1 d . . .
H37A H 0.8910 0.5754 0.0848 0.123 Uiso 1 calc R . .
H37B H 0.8519 0.5358 0.0425 0.123 Uiso 1 calc R . .
H37C H 0.9454 0.6322 0.0471 0.123 Uiso 1 calc R . .
C38 C 0.9907(8) 0.5178(6) 0.0165(3) 0.071(4) Uani 1 d . . .
H38A H 1.0253 0.5807 0.0064 0.107 Uiso 1 calc R . .
H38B H 0.9354 0.4819 0.0007 0.107 Uiso 1 calc R . .
H38C H 1.0293 0.4892 0.0155 0.107 Uiso 1 calc R . .
C39 C 0.7677(5) 0.3206(5) 0.1675(2) 0.0249(18) Uani 1 d . . .
H39A H 0.7117 0.2591 0.1696 0.030 Uiso 1 calc R . .
H39B H 0.7474 0.3668 0.1678 0.030 Uiso 1 calc R . .
C40 C 0.8205(5) 0.2597(5) 0.2219(2) 0.0214(17) Uani 1 d . . .
C41 C 0.8269(5) 0.3355(5) 0.2036(2) 0.0231(18) Uani 1 d . . .
C42 C 0.8822(5) 0.4211(6) 0.2184(2) 0.0281(19) Uani 1 d . . .
H42 H 0.8857 0.4728 0.2054 0.034 Uiso 1 calc R . .
C43 C 0.9353(6) 0.4355(5) 0.2528(2) 0.032(2) Uani 1 d . . .
C44 C 0.9235(5) 0.3576(5) 0.2723(2) 0.031(2) Uani 1 d . . .
H44 H 0.9552 0.3646 0.2960 0.037 Uiso 1 calc R . .
C45 C 0.8649(5) 0.2684(5) 0.2574(2) 0.0272(19) Uani 1 d . . .
C46 C 1.0062(7) 0.5341(6) 0.2670(3) 0.052(3) Uani 1 d . . .
C47 C 1.0564(8) 0.5968(7) 0.2333(4) 0.084(4) Uani 1 d . . .
H47A H 1.1067 0.6553 0.2430 0.127 Uiso 1 calc R . .
H47B H 1.0134 0.6082 0.2183 0.127 Uiso 1 calc R . .
H47C H 1.0815 0.5674 0.2166 0.127 Uiso 1 calc R . .
C48 C 0.9518(8) 0.5697(8) 0.2890(4) 0.106(5) Uani 1 d . . .
H48A H 0.9250 0.5323 0.3123 0.160 Uiso 1 calc R . .
H48B H 0.9025 0.5657 0.2725 0.160 Uiso 1 calc R . .
H48C H 0.9929 0.6340 0.2965 0.160 Uiso 1 calc R . .
C49 C 1.0794(7) 0.5311(7) 0.2916(3) 0.072(4) Uani 1 d . . .
H49A H 1.0532 0.5034 0.3167 0.108 Uiso 1 calc R . .
H49B H 1.1308 0.5939 0.2955 0.108 Uiso 1 calc R . .
H49C H 1.1017 0.4942 0.2784 0.108 Uiso 1 calc R . .
C50 C 0.8606(5) 0.1837(6) 0.2764(2) 0.031(2) Uani 1 d . . .
H50A H 0.8621 0.1904 0.3050 0.037 Uiso 1 calc R . .
H50B H 0.8020 0.1280 0.2693 0.037 Uiso 1 calc R . .
C51 C 0.9365(5) 0.1252(5) 0.2312(2) 0.0267(19) Uani 1 d . . .
C52 C 0.9405(5) 0.1727(5) 0.2636(2) 0.0274(18) Uani 1 d . . .
C53 C 1.0251(5) 0.2229(5) 0.2820(2) 0.0271(19) Uani 1 d . . .
H53 H 1.0282 0.2563 0.3048 0.032 Uiso 1 calc R . .
C54 C 1.1064(5) 0.2267(5) 0.2689(2) 0.0319(19) Uani 1 d . . .
C55 C 1.0975(5) 0.1770(5) 0.2359(2) 0.030(2) Uani 1 d . . .
H55 H 1.1511 0.1784 0.2260 0.036 Uiso 1 calc R . .
C56 C 1.0142(5) 0.1240(5) 0.2157(2) 0.0270(19) Uani 1 d . . .
C57 C 1.1997(6) 0.2890(6) 0.2883(2) 0.038(2) Uani 1 d . . .
C58 C 1.2202(7) 0.3862(7) 0.2871(4) 0.096(5) Uani 1 d . . .
H58A H 1.2841 0.4272 0.2952 0.144 Uiso 1 calc R . .
H58B H 1.1786 0.3937 0.3048 0.144 Uiso 1 calc R . .
H58C H 1.2114 0.4018 0.2607 0.144 Uiso 1 calc R . .
C59 C 1.2773(7) 0.2863(9) 0.2701(4) 0.102(5) Uani 1 d . . .
H59A H 1.2770 0.2966 0.2422 0.153 Uiso 1 calc R . .
H59B H 1.2717 0.2261 0.2747 0.153 Uiso 1 calc R . .
H59C H 1.3352 0.3346 0.2813 0.153 Uiso 1 calc R . .
C60 C 1.1940(7) 0.2653(8) 0.3312(3) 0.080(4) Uani 1 d . . .
H60A H 1.1853 0.2033 0.3342 0.119 Uiso 1 calc R . .
H60B H 1.1419 0.2674 0.3430 0.119 Uiso 1 calc R . .
H60C H 1.2512 0.3099 0.3442 0.119 Uiso 1 calc R . .
C61 C 1.0109(5) 0.0809(5) 0.1777(2) 0.0265(19) Uani 1 d . . .
H61A H 1.0699 0.0815 0.1743 0.032 Uiso 1 calc R . .
H61B H 1.0082 0.1210 0.1572 0.032 Uiso 1 calc R . .
C62 C 0.8536(5) -0.0325(5) 0.1514(2) 0.0227(18) Uani 1 d . . .
C63 C 0.9344(5) -0.0153(5) 0.1702(2) 0.0276(19) Uani 1 d . . .
C64 C 0.9421(5) -0.0908(6) 0.1822(2) 0.033(2) Uani 1 d . . .
H64 H 0.9970 -0.0791 0.1951 0.040 Uiso 1 calc R . .
C65 C 0.8744(6) -0.1817(6) 0.1764(2) 0.032(2) Uani 1 d . . .
C66 C 0.7949(6) -0.1941(5) 0.1588(2) 0.032(2) Uani 1 d . . .
H66 H 0.7461 -0.2554 0.1549 0.038 Uiso 1 calc R . .
C67 C 0.7816(5) -0.1231(5) 0.1465(2) 0.0256(18) Uani 1 d . . .
C68 C 0.8853(6) -0.2625(6) 0.1892(3) 0.0531(19) Uani 1 d DU . .
C69 C 0.8638(11) -0.3287(9) 0.1571(4) 0.061(3) Uani 0.705(8) d PDU A 1
H69A H 0.8720 -0.3797 0.1660 0.091 Uiso 0.705(8) calc PR A 1
H69B H 0.9052 -0.2976 0.1353 0.091 Uiso 0.705(8) calc PR A 1
H69C H 0.7999 -0.3527 0.1489 0.091 Uiso 0.705(8) calc PR A 1
C70 C 0.9822(8) -0.2299(8) 0.2059(4) 0.053(3) Uani 0.705(8) d PDU A 1
H70A H 0.9946 -0.1857 0.2269 0.080 Uiso 0.705(8) calc PR A 1
H70B H 1.0283 -0.2003 0.1854 0.080 Uiso 0.705(8) calc PR A 1
H70C H 0.9851 -0.2829 0.2161 0.080 Uiso 0.705(8) calc PR A 1
C71 C 0.8173(9) -0.3090(9) 0.2236(4) 0.060(3) Uani 0.705(8) d PDU A 1
H71A H 0.8331 -0.2644 0.2447 0.090 Uiso 0.705(8) calc PR A 1
H71B H 0.8219 -0.3618 0.2329 0.090 Uiso 0.705(8) calc PR A 1
H71C H 0.7542 -0.3301 0.2149 0.090 Uiso 0.705(8) calc PR A 1
C69A C 0.8013(15) -0.3584(13) 0.1799(9) 0.058(4) Uani 0.295(8) d PDU A 2
H69D H 0.7816 -0.3592 0.1531 0.086 Uiso 0.295(8) calc PR A 2
H69E H 0.7506 -0.3706 0.1975 0.086 Uiso 0.295(8) calc PR A 2
H69F H 0.8185 -0.4059 0.1832 0.086 Uiso 0.295(8) calc PR A 2
C70A C 0.9599(17) -0.2639(19) 0.1627(7) 0.054(3) Uani 0.295(8) d PDU A 2
H70D H 0.9425 -0.2656 0.1355 0.081 Uiso 0.295(8) calc PR A 2
H70E H 0.9646 -0.3186 0.1686 0.081 Uiso 0.295(8) calc PR A 2
H70F H 1.0194 -0.2084 0.1674 0.081 Uiso 0.295(8) calc PR A 2
C71A C 0.914(2) -0.258(2) 0.2308(5) 0.060(4) Uani 0.295(8) d PDU A 2
H71D H 0.9201 -0.3121 0.2367 0.090 Uiso 0.295(8) calc PR A 2
H71E H 0.8675 -0.2577 0.2478 0.090 Uiso 0.295(8) calc PR A 2
H71F H 0.9734 -0.2020 0.2350 0.090 Uiso 0.295(8) calc PR A 2
C72 C 0.6886(5) -0.1415(5) 0.1320(2) 0.030(2) Uani 1 d . . .
H72A H 0.6973 -0.0907 0.1147 0.036 Uiso 1 calc R . .
H72B H 0.6594 -0.1993 0.1168 0.036 Uiso 1 calc R . .
C73 C 0.6280(5) -0.0719(5) 0.1806(2) 0.0202(17) Uani 1 d . . .
C74 C 0.6262(5) -0.1498(5) 0.1649(2) 0.0214(17) Uani 1 d . . .
C75 C 0.5704(5) -0.2346(5) 0.1830(2) 0.031(2) Uani 1 d . . .
H75 H 0.5693 -0.2879 0.1730 0.037 Uiso 1 calc R . .
C76 C 0.5165(6) -0.2432(6) 0.2151(3) 0.038(2) Uani 1 d . . .
C77 C 0.5195(5) -0.1649(5) 0.2306(2) 0.0248(19) Uani 1 d . . .
H77 H 0.4830 -0.1701 0.2525 0.030 Uiso 1 calc R . .
C78 C 0.5760(5) -0.0787(5) 0.2137(2) 0.0225(18) Uani 1 d . . .
C79 C 0.4527(6) -0.3382(6) 0.2337(2) 0.053(2) Uani 1 d DU . .
C80 C 0.3554(9) -0.3503(11) 0.2371(5) 0.062(4) Uani 0.609(12) d PDU B 1
H80A H 0.3580 -0.3012 0.2534 0.093 Uiso 0.609(12) calc PR B 1
H80B H 0.3135 -0.4102 0.2488 0.093 Uiso 0.609(12) calc PR B 1
H80C H 0.3329 -0.3471 0.2113 0.093 Uiso 0.609(12) calc PR B 1
C81 C 0.4863(13) -0.3419(12) 0.2735(4) 0.076(5) Uani 0.609(12) d PDU B 1
H81A H 0.4930 -0.2896 0.2888 0.114 Uiso 0.609(12) calc PR B 1
H81B H 0.5460 -0.3390 0.2716 0.114 Uiso 0.609(12) calc PR B 1
H81C H 0.4418 -0.3995 0.2862 0.114 Uiso 0.609(12) calc PR B 1
C82 C 0.4410(14) -0.4190(10) 0.2097(5) 0.080(5) Uani 0.609(12) d PDU B 1
H82A H 0.4204 -0.4149 0.1836 0.120 Uiso 0.609(12) calc PR B 1
H82B H 0.3951 -0.4766 0.2219 0.120 Uiso 0.609(12) calc PR B 1
H82C H 0.5000 -0.4177 0.2081 0.120 Uiso 0.609(12) calc PR B 1
C80A C 0.4026(19) -0.3324(17) 0.2697(6) 0.080(6) Uani 0.391(12) d PDU B 2
H80D H 0.4477 -0.2895 0.2884 0.119 Uiso 0.391(12) calc PR B 2
H80E H 0.3675 -0.3935 0.2815 0.119 Uiso 0.391(12) calc PR B 2
H80F H 0.3604 -0.3104 0.2622 0.119 Uiso 0.391(12) calc PR B 2
C81A C 0.5169(14) -0.3705(16) 0.2499(8) 0.063(5) Uani 0.391(12) d PDU B 2
H81D H 0.5578 -0.3264 0.2694 0.095 Uiso 0.391(12) calc PR B 2
H81E H 0.5538 -0.3745 0.2288 0.095 Uiso 0.391(12) calc PR B 2
H81F H 0.4802 -0.4312 0.2619 0.095 Uiso 0.391(12) calc PR B 2
C82A C 0.3909(16) -0.4010(13) 0.2034(5) 0.051(5) Uani 0.391(12) d PDU B 2
H82D H 0.3516 -0.3777 0.1936 0.076 Uiso 0.391(12) calc PR B 2
H82E H 0.3524 -0.4625 0.2144 0.076 Uiso 0.391(12) calc PR B 2
H82F H 0.4279 -0.4043 0.1821 0.076 Uiso 0.391(12) calc PR B 2
C83 C 0.5799(5) 0.0065(5) 0.2328(2) 0.0235(18) Uani 1 d . . .
H83A H 0.5785 -0.0013 0.2613 0.028 Uiso 1 calc R . .
H83B H 0.6397 0.0613 0.2262 0.028 Uiso 1 calc R . .
C84 C 0.5135(5) 0.0804(5) 0.18987(19) 0.0204(17) Uani 1 d . . .
C85 C 0.5031(5) 0.0258(5) 0.2215(2) 0.0222(17) Uani 1 d . . .
C86 C 0.4227(5) -0.0082(5) 0.2429(2) 0.0237(17) Uani 1 d . . .
H86 H 0.4143 -0.0469 0.2644 0.028 Uiso 1 calc R . .
C87 C 0.3532(5) 0.0123(5) 0.2340(2) 0.0251(18) Uani 1 d . . .
C88 C 0.3687(5) 0.0711(5) 0.2027(2) 0.0253(18) Uani 1 d . . .
H88 H 0.3238 0.0879 0.1964 0.030 Uiso 1 calc R . .
C89 C 0.4478(5) 0.1054(5) 0.18063(19) 0.0196(16) Uani 1 d . . .
C90 C 0.2635(6) -0.0302(5) 0.2568(2) 0.0298(19) Uani 1 d . . .
C91 C 0.2826(7) 0.0060(7) 0.2974(3) 0.066(3) Uani 1 d . . .
H91A H 0.2253 -0.0235 0.3124 0.099 Uiso 1 calc R . .
H91B H 0.3074 0.0727 0.2970 0.099 Uiso 1 calc R . .
H91C H 0.3275 -0.0076 0.3093 0.099 Uiso 1 calc R . .
C92 C 0.1941(7) -0.0063(8) 0.2392(3) 0.071(3) Uani 1 d . . .
H92A H 0.1783 -0.0315 0.2129 0.107 Uiso 1 calc R . .
H92B H 0.2214 0.0608 0.2382 0.107 Uiso 1 calc R . .
H92C H 0.1384 -0.0329 0.2551 0.107 Uiso 1 calc R . .
C93 C 0.2176(6) -0.1350(6) 0.2571(3) 0.054(3) Uani 1 d . . .
H93A H 0.2557 -0.1534 0.2718 0.081 Uiso 1 calc R . .
H93B H 0.2107 -0.1576 0.2304 0.081 Uiso 1 calc R . .
H93C H 0.1567 -0.1613 0.2693 0.081 Uiso 1 calc R . .
C94 C 0.4581(5) 0.1623(5) 0.1451(2) 0.0263(18) Uani 1 d . . .
H94A H 0.5242 0.2038 0.1395 0.032 Uiso 1 calc R . .
H94B H 0.4294 0.2007 0.1499 0.032 Uiso 1 calc R . .
C95 C 0.4627(5) 0.0740(5) 0.0866(2) 0.0213(17) Uani 1 d . . .
C96 C 0.4118(5) 0.0991(5) 0.1108(2) 0.0220(18) Uani 1 d . . .
C97 C 0.3174(5) 0.0556(5) 0.1064(2) 0.0222(17) Uani 1 d . . .
H97 H 0.2830 0.0716 0.1234 0.027 Uiso 1 calc R . .
C98 C 0.2711(5) -0.0101(5) 0.0784(2) 0.0275(18) Uani 1 d . . .
C99 C 0.3234(5) -0.0336(5) 0.0547(2) 0.0248(18) Uani 1 d . . .
H99 H 0.2927 -0.0803 0.0358 0.030 Uiso 1 calc R . .
C100 C 0.4187(5) 0.0081(5) 0.0576(2) 0.0203(17) Uani 1 d . . .
C101 C 0.1657(5) -0.0616(6) 0.0741(3) 0.038(2) Uani 1 d . . .
C102 C 0.1417(6) -0.0459(8) 0.0340(3) 0.070(3) Uani 1 d . . .
H10A H 0.1706 -0.0668 0.0149 0.105 Uiso 1 calc R . .
H10B H 0.1641 0.0199 0.0302 0.105 Uiso 1 calc R . .
H10C H 0.0747 -0.0806 0.0306 0.105 Uiso 1 calc R . .
C103 C 0.1294(6) -0.1621(6) 0.0807(4) 0.072(4) Uani 1 d . . .
H10D H 0.0620 -0.1949 0.0802 0.108 Uiso 1 calc R . .
H10E H 0.1505 -0.1710 0.1060 0.108 Uiso 1 calc R . .
H10F H 0.1521 -0.1863 0.0603 0.108 Uiso 1 calc R . .
C104 C 0.1213(6) -0.0267(7) 0.1029(3) 0.069(3) Uani 1 d . . .
H10G H 0.1450 0.0391 0.0987 0.103 Uiso 1 calc R . .
H10H H 0.1358 -0.0365 0.1294 0.103 Uiso 1 calc R . .
H10I H 0.0543 -0.0604 0.0992 0.103 Uiso 1 calc R . .
C105 C 0.4719(5) -0.0250(5) 0.0328(2) 0.0213(17) Uani 1 d . . .
H10A' H 0.4819 -0.0691 0.0482 0.026 Uiso 1 calc R . .
H10B' H 0.4334 -0.0588 0.0102 0.026 Uiso 1 calc R . .
C106 C 0.6453(5) 0.0731(5) 0.03765(19) 0.0176(16) Uani 1 d . . .
C107 C 0.5641(5) 0.0500(5) 0.01812(19) 0.0199(17) Uani 1 d . . .
C108 C 0.5690(5) 0.0991(5) -0.0152(2) 0.0236(17) Uani 1 d . . .
H108 H 0.5138 0.0826 -0.0290 0.028 Uiso 1 calc R . .
C109 C 0.6520(5) 0.1719(5) -0.0292(2) 0.0268(18) Uani 1 d . . .
C110 C 0.7306(5) 0.1912(5) -0.0090(2) 0.0221(17) Uani 1 d . . .
H110 H 0.7879 0.2393 -0.0183 0.027 Uiso 1 calc R . .
C111 C 0.7306(5) 0.1445(5) 0.0241(2) 0.0230(17) Uani 1 d . . .
C112 C 0.6531(6) 0.2222(6) -0.0673(2) 0.035(2) Uani 1 d . . .
C113 C 0.6570(9) 0.1691(8) -0.1014(3) 0.083(4) Uani 1 d . . .
H11A H 0.7094 0.1590 -0.0985 0.124 Uiso 1 calc R . .
H11B H 0.6644 0.2040 -0.1252 0.124 Uiso 1 calc R . .
H11C H 0.5999 0.1096 -0.1028 0.124 Uiso 1 calc R . .
C114 C 0.5695(7) 0.2338(8) -0.0696(3) 0.080(4) Uani 1 d . . .
H11D H 0.5762 0.2738 -0.0915 0.120 Uiso 1 calc R . .
H11E H 0.5639 0.2615 -0.0455 0.120 Uiso 1 calc R . .
H11F H 0.5143 0.1734 -0.0732 0.120 Uiso 1 calc R . .
C115 C 0.7385(7) 0.3194(7) -0.0683(3) 0.065(3) Uani 1 d . . .
H11G H 0.7943 0.3146 -0.0663 0.097 Uiso 1 calc R . .
H11H H 0.7361 0.3556 -0.0465 0.097 Uiso 1 calc R . .
H11I H 0.7395 0.3497 -0.0927 0.097 Uiso 1 calc R . .
C116 C 0.8166(5) 0.1735(5) 0.0468(2) 0.0216(17) Uani 1 d . . .
H11A' H 0.8688 0.1899 0.0289 0.026 Uiso 1 calc R . .
H11B' H 0.8091 0.1221 0.0634 0.026 Uiso 1 calc R . .
N5 N 0.4093(12) 0.3202(11) 0.0660(4) 0.163(6) Uani 1 d DU . .
C117 C 0.3981(11) 0.2623(10) 0.0445(4) 0.110(4) Uani 1 d DU . .
C118 C 0.3839(8) 0.1913(8) 0.0182(3) 0.083(4) Uani 1 d DU . .
H11J H 0.4266 0.2179 -0.0037 0.125 Uiso 1 calc R . .
H11K H 0.3204 0.1611 0.0086 0.125 Uiso 1 calc R . .
H11L H 0.3948 0.1460 0.0314 0.125 Uiso 1 calc R . .
N6 N 0.6872(6) 0.7019(9) 0.0556(4) 0.117(4) Uani 1 d DU . .
C119 C 0.7658(7) 0.7347(8) 0.0556(3) 0.071(3) Uani 1 d DU . .
C120 C 0.8632(6) 0.7802(7) 0.0546(3) 0.073(3) Uani 1 d DU . .
H12A H 0.8841 0.7893 0.0276 0.110 Uiso 1 calc R . .
H12B H 0.8845 0.7427 0.0680 0.110 Uiso 1 calc R . .
H12C H 0.8886 0.8402 0.0675 0.110 Uiso 1 calc R . .
N7 N 0.2581(6) 0.1996(7) 0.1612(3) 0.086(3) Uani 1 d DU . .
C121 C 0.3030(7) 0.2780(7) 0.1580(3) 0.071(3) Uani 1 d DU . .
C122 C 0.3613(10) 0.3732(7) 0.1516(4) 0.117(5) Uani 1 d DU . .
H12D H 0.4255 0.3874 0.1510 0.175 Uiso 1 calc R . .
H12E H 0.3532 0.4079 0.1726 0.175 Uiso 1 calc R . .
H12F H 0.3456 0.3904 0.1268 0.175 Uiso 1 calc R . .
N8 N 0.6998(12) 0.9525(12) 0.3104(4) 0.164(5) Uani 1 d DU . .
C123 C 0.7265(11) 0.9224(11) 0.2872(3) 0.109(4) Uani 1 d DU . .
C124 C 0.7583(7) 0.8839(7) 0.2589(3) 0.061(3) Uani 1 d DU . .
H12G H 0.8258 0.9182 0.2584 0.092 Uiso 1 calc R . .
H12H H 0.7345 0.8875 0.2334 0.092 Uiso 1 calc R . .
H12I H 0.7367 0.8193 0.2653 0.092 Uiso 1 calc R . .
N9 N 0.613(3) 0.547(2) 0.1412(16) 0.71(3) Uani 1 d DU . .
C125 C 0.617(4) 0.486(3) 0.1278(16) 0.71(3) Uani 1 d DU . .
C126 C 0.619(2) 0.406(2) 0.1151(13) 0.71(3) Uani 1 d DU . .
H12J H 0.6798 0.4141 0.1203 1.062 Uiso 1 calc R . .
H12K H 0.6063 0.3979 0.0872 1.062 Uiso 1 calc R . .
H12L H 0.5720 0.3522 0.1291 1.062 Uiso 1 calc R . .
N10 N 0.6444(11) 0.3069(10) 0.0536(4) 0.157(5) Uani 1 d DU . .
C127 C 0.6474(18) 0.3664(13) 0.0354(7) 0.205(7) Uani 1 d DU . .
C128 C 0.6534(17) 0.4481(13) 0.0211(6) 0.238(9) Uani 1 d DU . .
H12M H 0.7133 0.4859 0.0086 0.356 Uiso 1 calc R . .
H12N H 0.6468 0.4826 0.0426 0.356 Uiso 1 calc R . .
H12O H 0.6042 0.4327 0.0022 0.356 Uiso 1 calc R . .

loop_
_atom_site_aniso_label
_atom_site_aniso_U_11
_atom_site_aniso_U_22
_atom_site_aniso_U_33
_atom_site_aniso_U_23
_atom_site_aniso_U_13
_atom_site_aniso_U_12
Mo1 0.0151(4) 0.0201(4) 0.0227(4) 0.0004(3) -0.0001(3) 0.0076(3)
Mo2 0.0168(4) 0.0193(4) 0.0205(3) -0.0012(3) -0.0007(3) 0.0077(3)
N1 0.015(3) 0.023(4) 0.019(3) 0.001(3) 0.000(3) 0.008(3)
C1 0.023(4) 0.014(4) 0.023(4) 0.004(3) 0.004(3) 0.010(4)
C2 0.035(5) 0.036(5) 0.037(5) 0.002(4) 0.003(4) 0.017(5)
C3 0.036(5) 0.032(5) 0.058(6) -0.009(5) -0.003(5) 0.008(5)
C4 0.031(5) 0.029(5) 0.052(6) -0.005(5) 0.005(5) 0.002(4)
C5 0.032(5) 0.048(6) 0.033(5) 0.011(4) 0.015(4) 0.007(5)
C6 0.017(4) 0.021(4) 0.030(5) 0.005(4) 0.004(4) 0.001(4)
C7 0.026(5) 0.024(4) 0.030(5) -0.003(4) 0.005(4) 0.005(4)
C8 0.025(5) 0.035(5) 0.038(5) -0.006(4) -0.004(4) 0.013(4)
C9 0.046(6) 0.040(5) 0.032(5) 0.006(4) 0.006(4) 0.031(5)
C10 0.056(6) 0.070(7) 0.035(6) 0.002(5) 0.002(5) 0.050(6)
C11 0.053(7) 0.077(8) 0.044(6) 0.020(6) 0.016(5) 0.046(7)
C12 0.058(7) 0.079(8) 0.042(6) 0.002(6) -0.001(5) 0.057(7)
C13 0.046(6) 0.044(6) 0.056(6) 0.009(5) 0.002(5) 0.033(5)
C14 0.048(6) 0.047(6) 0.029(5) 0.007(4) 0.008(4) 0.032(5)
N2 0.042(5) 0.054(6) 0.051(5) -0.012(4) -0.006(4) 0.023(5)
N3 0.025(4) 0.018(4) 0.030(4) 0.005(3) 0.001(3) 0.007(3)
C15 0.018(4) 0.025(5) 0.032(5) 0.000(4) -0.004(4) 0.007(4)
C16 0.021(4) 0.030(5) 0.029(5) -0.007(4) -0.003(4) 0.007(4)
C17 0.024(5) 0.025(5) 0.062(6) -0.003(4) 0.014(4) 0.001(4)
C18 0.020(5) 0.024(5) 0.053(6) -0.006(4) -0.003(4) -0.007(4)
C19 0.019(5) 0.024(5) 0.054(6) -0.005(4) 0.006(4) -0.002(4)
C20 0.040(5) 0.023(5) 0.024(5) -0.006(4) -0.003(4) 0.014(4)
C21 0.038(6) 0.028(5) 0.064(7) -0.017(5) 0.013(5) 0.002(5)
C22 0.050(8) 0.121(13) 0.25(2) -0.150(14) 0.043(10) -0.017(8)
C23 0.046(8) 0.103(11) 0.100(11) -0.081(9) 0.013(7) 0.009(8)
C24 0.089(11) 0.071(10) 0.104(11) -0.023(8) 0.018(9) 0.018(9)
C25 0.086(10) 0.088(10) 0.054(8) -0.011(7) -0.005(7) 0.028(9)
C26 0.076(9) 0.071(9) 0.046(7) -0.022(7) 0.000(6) -0.001(8)
C27 0.064(8) 0.083(9) 0.045(7) 0.008(6) 0.007(6) 0.012(7)
C28 0.041(7) 0.107(11) 0.071(9) -0.045(8) 0.005(6) 0.012(8)
N4 0.086(9) 0.228(15) 0.094(9) -0.069(9) -0.021(7) 0.077(10)
O1 0.015(3) 0.020(3) 0.017(3) 0.002(2) 0.001(2) 0.009(2)
O2 0.017(3) 0.024(3) 0.021(3) -0.004(2) 0.000(2) 0.008(2)
O3 0.020(3) 0.025(3) 0.027(3) 0.004(2) -0.001(2) 0.014(2)
O4 0.019(3) 0.018(3) 0.033(3) 0.003(2) 0.005(2) 0.010(2)
O5 0.015(3) 0.012(3) 0.025(3) -0.001(2) -0.001(2) 0.004(2)
O6 0.017(3) 0.023(3) 0.024(3) -0.001(2) 0.002(2) 0.009(2)
O7 0.014(3) 0.023(3) 0.023(3) -0.001(2) 0.001(2) 0.009(2)
O8 0.024(3) 0.022(3) 0.017(3) -0.003(2) -0.002(2) 0.013(2)
C29 0.012(4) 0.009(4) 0.025(4) 0.003(3) -0.003(3) 0.004(3)
C30 0.021(4) 0.018(4) 0.024(5) -0.002(3) -0.002(3) 0.009(4)
C31 0.019(4) 0.023(4) 0.024(4) -0.003(3) 0.001(3) 0.008(4)
C32 0.036(5) 0.023(4) 0.025(5) 0.003(4) -0.003(4) 0.012(4)
C33 0.030(5) 0.021(4) 0.033(5) -0.005(4) -0.002(4) 0.016(4)
C34 0.020(4) 0.022(4) 0.021(4) 0.001(3) -0.003(3) 0.011(4)
C35 0.052(6) 0.013(4) 0.052(6) -0.005(4) -0.003(5) 0.013(4)
C36 0.070(8) 0.029(6) 0.101(9) 0.020(6) -0.009(7) -0.015(6)
C37 0.096(9) 0.047(7) 0.108(10) 0.044(7) 0.023(8) 0.040(7)
C38 0.116(10) 0.017(5) 0.052(7) 0.019(5) 0.026(6) 0.012(6)
C39 0.028(5) 0.021(4) 0.031(5) -0.002(4) -0.001(4) 0.017(4)
C40 0.011(4) 0.031(5) 0.022(4) -0.008(4) 0.002(3) 0.010(4)
C41 0.021(4) 0.028(5) 0.022(4) -0.003(4) 0.003(3) 0.014(4)
C42 0.033(5) 0.036(5) 0.025(4) -0.001(4) -0.002(4) 0.025(4)
C43 0.043(5) 0.030(5) 0.033(5) -0.004(4) -0.004(4) 0.026(4)
C44 0.035(5) 0.041(5) 0.020(4) -0.015(4) -0.014(4) 0.021(4)
C45 0.027(4) 0.029(5) 0.031(5) -0.005(4) 0.002(4) 0.017(4)
C46 0.072(7) 0.033(6) 0.055(6) -0.019(5) -0.028(6) 0.029(6)
C47 0.090(9) 0.023(6) 0.120(11) -0.016(6) -0.046(8) 0.014(6)
C48 0.078(9) 0.069(8) 0.178(13) -0.077(10) -0.012(9) 0.041(8)
C49 0.082(8) 0.035(6) 0.087(9) -0.023(6) -0.052(7) 0.021(6)
C50 0.027(5) 0.044(5) 0.019(4) 0.003(4) -0.002(4) 0.015(4)
C51 0.026(5) 0.022(4) 0.029(5) 0.003(4) -0.012(4) 0.010(4)
C52 0.028(5) 0.034(5) 0.022(4) 0.005(4) -0.006(4) 0.017(4)
C53 0.032(5) 0.027(4) 0.029(5) 0.006(4) -0.002(4) 0.020(4)
C54 0.026(5) 0.030(5) 0.034(5) 0.002(4) -0.009(4) 0.010(4)
C55 0.021(4) 0.032(5) 0.044(5) 0.006(4) 0.000(4) 0.019(4)
C56 0.025(5) 0.022(4) 0.035(5) -0.003(4) 0.002(4) 0.013(4)
C57 0.026(5) 0.035(5) 0.045(6) -0.004(4) -0.013(4) 0.010(4)
C58 0.053(7) 0.035(7) 0.156(13) 0.011(7) -0.046(8) -0.011(6)
C59 0.031(6) 0.134(12) 0.139(12) -0.067(10) -0.028(7) 0.041(8)
C60 0.053(7) 0.086(9) 0.060(8) 0.008(6) -0.029(6) 0.005(6)
C61 0.017(4) 0.025(5) 0.038(5) 0.006(4) 0.004(4) 0.011(4)
C62 0.022(4) 0.029(5) 0.020(4) 0.000(4) 0.005(3) 0.015(4)
C63 0.027(5) 0.032(5) 0.026(5) 0.004(4) 0.007(4) 0.017(4)
C64 0.024(5) 0.040(5) 0.046(5) 0.007(4) 0.003(4) 0.024(4)
C65 0.030(5) 0.034(5) 0.040(5) 0.009(4) 0.005(4) 0.021(4)
C66 0.043(6) 0.017(4) 0.039(5) 0.004(4) 0.008(4) 0.018(4)
C67 0.029(5) 0.034(5) 0.018(4) 0.005(4) 0.002(4) 0.020(4)
C68 0.060(4) 0.036(4) 0.080(5) 0.017(3) 0.002(4) 0.037(4)
C69 0.075(6) 0.039(5) 0.087(6) 0.011(4) -0.004(5) 0.043(5)
C70 0.065(5) 0.037(5) 0.080(6) 0.021(5) -0.001(4) 0.042(5)
C71 0.066(5) 0.038(6) 0.082(6) 0.024(5) 0.002(5) 0.032(5)
C69A 0.068(6) 0.034(6) 0.083(7) 0.017(6) 0.000(6) 0.036(5)
C70A 0.064(6) 0.038(6) 0.086(7) 0.014(6) -0.001(6) 0.046(5)
C71A 0.066(7) 0.042(6) 0.082(5) 0.019(5) 0.000(5) 0.034(6)
C72 0.034(5) 0.019(4) 0.033(5) 0.004(4) 0.009(4) 0.011(4)
C73 0.015(4) 0.016(4) 0.025(4) 0.006(3) -0.002(3) 0.005(3)
C74 0.016(4) 0.022(4) 0.024(4) 0.004(4) 0.003(3) 0.008(4)
C75 0.025(5) 0.026(5) 0.036(5) 0.002(4) -0.004(4) 0.008(4)
C76 0.021(5) 0.030(5) 0.056(6) 0.011(4) 0.000(4) 0.007(4)
C77 0.022(4) 0.025(5) 0.020(4) 0.013(4) 0.005(3) 0.007(4)
C78 0.015(4) 0.032(5) 0.020(4) -0.004(4) -0.004(3) 0.011(4)
C79 0.062(5) 0.031(4) 0.052(5) 0.022(4) 0.019(4) 0.013(4)
C80 0.054(7) 0.051(8) 0.054(9) 0.031(7) 0.026(6) 0.006(7)
C81 0.080(9) 0.050(8) 0.068(7) 0.037(6) 0.004(7) 0.010(8)
C82 0.081(11) 0.027(7) 0.097(9) 0.008(7) 0.033(9) 0.001(7)
C80A 0.081(11) 0.048(10) 0.068(9) 0.022(8) 0.044(8) 0.001(9)
C81A 0.081(11) 0.031(10) 0.059(12) 0.032(9) 0.001(8) 0.013(8)
C82A 0.057(12) 0.018(9) 0.060(9) 0.029(6) 0.014(7) 0.006(8)
C83 0.020(4) 0.034(5) 0.016(4) 0.004(3) 0.002(3) 0.012(4)
C84 0.023(4) 0.034(5) 0.013(4) -0.010(3) -0.001(3) 0.022(4)
C85 0.013(4) 0.024(4) 0.022(4) -0.007(3) 0.001(3) 0.004(3)
C86 0.023(4) 0.022(4) 0.020(4) -0.007(3) -0.004(3) 0.008(4)
C87 0.015(4) 0.033(5) 0.025(4) -0.006(4) -0.005(3) 0.011(4)
C88 0.022(4) 0.024(4) 0.028(5) -0.005(4) -0.003(4) 0.011(4)
C89 0.023(4) 0.022(4) 0.013(4) -0.005(3) 0.004(3) 0.010(3)
C90 0.037(5) 0.022(4) 0.027(5) -0.003(4) 0.008(4) 0.013(4)
C91 0.055(7) 0.076(8) 0.050(6) -0.006(6) 0.029(5) 0.020(6)
C92 0.047(6) 0.100(9) 0.083(8) 0.050(7) 0.025(6) 0.049(7)
C93 0.025(5) 0.047(6) 0.067(7) 0.003(5) 0.015(5) 0.001(5)
C94 0.011(4) 0.020(4) 0.044(5) -0.008(4) 0.006(4) 0.005(3)
C95 0.026(4) 0.017(4) 0.013(4) 0.008(3) 0.005(3) 0.005(4)
C96 0.026(4) 0.024(4) 0.020(4) 0.002(3) -0.005(3) 0.015(4)
C97 0.018(4) 0.024(4) 0.029(4) 0.009(4) 0.001(3) 0.014(4)
C98 0.018(4) 0.028(5) 0.035(5) 0.003(4) -0.004(4) 0.010(4)
C99 0.029(5) 0.024(4) 0.023(4) -0.004(3) -0.008(4) 0.014(4)
C100 0.016(4) 0.023(4) 0.020(4) 0.005(3) -0.002(3) 0.008(4)
C101 0.025(5) 0.042(5) 0.049(6) -0.008(4) -0.010(4) 0.019(4)
C102 0.030(6) 0.121(10) 0.062(7) -0.009(7) -0.015(5) 0.040(7)
C103 0.032(6) 0.033(6) 0.144(11) 0.018(6) -0.013(6) 0.011(5)
C104 0.014(5) 0.080(8) 0.102(9) -0.026(7) -0.002(5) 0.017(5)
C105 0.021(4) 0.022(4) 0.015(4) -0.008(3) -0.005(3) 0.006(4)
C106 0.023(4) 0.023(4) 0.015(4) -0.008(3) -0.005(3) 0.018(4)
C107 0.016(4) 0.027(4) 0.014(4) -0.004(3) 0.005(3) 0.008(3)
C108 0.023(4) 0.023(4) 0.028(4) 0.000(3) 0.001(3) 0.014(4)
C109 0.029(5) 0.033(5) 0.026(4) 0.001(4) 0.004(4) 0.020(4)
C110 0.019(4) 0.022(4) 0.025(4) 0.001(3) 0.005(3) 0.010(3)
C111 0.023(4) 0.027(4) 0.022(4) -0.006(3) 0.002(3) 0.014(4)
C112 0.035(5) 0.050(6) 0.027(5) 0.010(4) 0.003(4) 0.027(5)
C113 0.142(12) 0.078(9) 0.025(6) 0.012(6) 0.001(6) 0.052(8)
C114 0.049(7) 0.104(9) 0.090(9) 0.069(7) 0.016(6) 0.041(7)
C115 0.073(8) 0.059(7) 0.066(8) 0.029(6) 0.006(6) 0.036(6)
C116 0.020(4) 0.029(5) 0.020(4) -0.002(3) 0.001(3) 0.016(4)
N5 0.181(12) 0.146(13) 0.150(13) -0.029(8) -0.007(11) 0.073(11)
C117 0.121(9) 0.112(12) 0.106(12) 0.010(7) -0.012(9) 0.065(10)
C118 0.088(8) 0.093(9) 0.097(9) 0.038(6) 0.016(7) 0.066(8)
N6 0.064(4) 0.144(10) 0.120(8) -0.043(8) 0.005(7) 0.035(7)
C119 0.064(4) 0.072(7) 0.072(7) -0.009(6) -0.002(7) 0.031(6)
C120 0.065(4) 0.074(8) 0.091(8) -0.002(6) -0.011(6) 0.042(6)
N7 0.059(7) 0.081(5) 0.119(8) -0.027(7) 0.005(6) 0.035(5)
C121 0.067(8) 0.078(5) 0.082(7) -0.022(7) -0.016(6) 0.046(6)
C122 0.143(12) 0.078(5) 0.113(10) -0.015(8) -0.022(9) 0.044(8)
N8 0.242(13) 0.236(13) 0.103(10) -0.010(9) 0.019(10) 0.186(11)
C123 0.163(11) 0.152(11) 0.066(9) -0.001(8) -0.006(8) 0.121(8)
C124 0.072(7) 0.074(7) 0.050(6) 0.019(5) -0.002(5) 0.045(6)
N9 0.170(16) 0.38(4) 1.19(6) 0.54(5) -0.22(3) -0.16(3)
C125 0.189(15) 0.38(4) 1.16(6) 0.56(5) -0.21(3) -0.16(3)
C126 0.194(19) 0.39(4) 1.14(6) 0.56(5) -0.20(3) -0.15(3)
N10 0.178(12) 0.165(14) 0.139(13) 0.035(9) -0.022(10) 0.094(12)
C127 0.242(15) 0.190(16) 0.188(15) 0.068(11) -0.020(13) 0.110(14)
C128 0.290(19) 0.202(18) 0.205(17) 0.108(14) -0.007(15) 0.111(16)

loop_
_atom_type_symbol
_atom_type_description
_atom_type_scat_dispersion_real
_atom_type_scat_dispersion_imag
_atom_type_scat_source
C C 0.0033 0.0016 'International Tables Vol C Tables 4.2.6.8 and 6.1.1.4'
H H 0.0000 0.0000 'International Tables Vol C Tables 4.2.6.8 and 6.1.1.4'
N N 0.0061 0.0033 'International Tables Vol C Tables 4.2.6.8 and 6.1.1.4'
O O 0.0106 0.0060 'International Tables Vol C Tables 4.2.6.8 and 6.1.1.4'
Mo Mo -1.6832 0.6857 'International Tables Vol C Tables 4.2.6.8 and 6.1.1.4'

loop_
_geom_angle_atom_site_label_1
_geom_angle_atom_site_label_2
_geom_angle_atom_site_label_3
_geom_angle
_geom_angle_site_symmetry_1
_geom_angle_site_symmetry_3
_geom_angle_publ_flag
N1 Mo1 O2 98.5(2) . . ?
N1 Mo1 O3 96.9(2) . . ?
O2 Mo1 O3 84.1(2) . . ?
N1 Mo1 O4 96.5(2) . . ?
O2 Mo1 O4 161.6(2) . . ?
O3 Mo1 O4 83.7(2) . . ?
N1 Mo1 O1 94.3(2) . . ?
O2 Mo1 O1 87.17(19) . . ?
O3 Mo1 O1 166.67(18) . . ?
O4 Mo1 O1 102.17(19) . . ?
N1 Mo1 O5 164.6(2) . . ?
O2 Mo1 O5 86.36(18) . . ?
O3 Mo1 O5 98.08(19) . . ?
O4 Mo1 O5 81.85(18) . . ?
O1 Mo1 O5 71.26(17) . . ?
N3 Mo2 O6 98.8(2) . . ?
N3 Mo2 O7 96.1(2) . . ?
O6 Mo2 O7 84.62(19) . . ?
N3 Mo2 O8 97.6(2) . . ?
O6 Mo2 O8 160.13(19) . . ?
O7 Mo2 O8 82.49(19) . . ?
N3 Mo2 O5 94.0(2) . . ?
O6 Mo2 O5 85.70(19) . . ?
O7 Mo2 O5 166.95(19) . . ?
O8 Mo2 O5 104.34(18) . . ?
N3 Mo2 O1 164.3(2) . . ?
O6 Mo2 O1 84.70(18) . . ?
O7 Mo2 O1 99.44(17) . . ?
O8 Mo2 O1 82.58(17) . . ?
O5 Mo2 O1 70.91(17) . . ?
C1 N1 Mo1 178.1(5) . . ?
C6 C1 N1 121.4(7) . . ?
C6 C1 C2 121.1(7) . . ?
N1 C1 C2 117.4(7) . . ?
C3 C2 C1 121.1(8) . . ?
C2 C3 C4 117.4(8) . . ?
C5 C4 C3 122.4(8) . . ?
C4 C5 C6 120.2(8) . . ?
C1 C6 C5 117.6(7) . . ?
C1 C6 C7 124.4(6) . . ?
C5 C6 C7 118.0(7) . . ?
C6 C7 C8 111.8(6) . . ?
C9 C8 C7 115.1(6) . . ?
C14 C9 C10 118.4(8) . . ?
C14 C9 C8 122.5(8) . . ?
C10 C9 C8 119.1(8) . . ?
C11 C10 C9 121.9(10) . . ?
C10 C11 C12 119.3(9) . . ?
C13 C12 C11 121.1(9) . . ?
C12 C13 C14 118.8(9) . . ?
N2 C14 C9 121.0(8) . . ?
N2 C14 C13 118.4(9) . . ?
C9 C14 C13 120.5(8) . . ?
C15 N3 Mo2 178.7(6) . . ?
N3 C15 C20 122.8(7) . . ?
N3 C15 C16 115.7(7) . . ?
C20 C15 C16 121.5(7) . . ?
C17 C16 C15 119.6(8) . . ?
C18 C17 C16 118.6(8) . . ?
C17 C18 C19 122.5(8) . . ?
C20 C19 C18 120.4(8) . . ?
C19 C20 C15 117.3(8) . . ?
C19 C20 C21 121.3(7) . . ?
C15 C20 C21 121.3(7) . . ?
C22 C21 C20 124.4(9) . . ?
C21 C22 C23 124.0(13) . . ?
C24 C23 C28 118.5(12) . . ?
C24 C23 C22 117.3(17) . . ?
C28 C23 C22 124.0(15) . . ?
C23 C24 C25 121.9(15) . . ?
C26 C25 C24 118.2(14) . . ?
C27 C26 C25 122.2(12) . . ?
C26 C27 C28 120.5(14) . . ?
C27 C28 N4 119.6(15) . . ?
C27 C28 C23 118.5(13) . . ?
N4 C28 C23 121.8(13) . . ?
C29 O1 Mo1 120.0(4) . . ?
C29 O1 Mo2 131.8(4) . . ?
Mo1 O1 Mo2 107.91(19) . . ?
C40 O2 Mo1 126.9(4) . . ?
C51 O3 Mo1 125.0(4) . . ?
C62 O4 Mo1 128.7(4) . . ?
C73 O5 Mo2 119.4(4) . . ?
C73 O5 Mo1 130.6(4) . . ?
Mo2 O5 Mo1 109.7(2) . . ?
C84 O6 Mo2 127.5(4) . . ?
C95 O7 Mo2 122.3(4) . . ?
C106 O8 Mo2 127.9(4) . . ?
C30 C29 O1 119.5(6) . . ?
C30 C29 C34 120.0(6) . . ?
O1 C29 C34 120.5(6) . . ?
C29 C30 C31 119.9(7) . . ?
C29 C30 C116 122.2(6) . . ?
C31 C30 C116 117.6(6) . . ?
C32 C31 C30 121.7(7) . . ?
C31 C32 C33 117.0(7) . . ?
C31 C32 C35 121.9(7) . . ?
C33 C32 C35 121.1(7) . . ?
C32 C33 C34 122.9(7) . . ?
C33 C34 C29 118.4(7) . . ?
C33 C34 C39 118.6(7) . . ?
C29 C34 C39 123.0(7) . . ?
C36 C35 C38 108.6(9) . . ?
C36 C35 C32 109.7(7) . . ?
C38 C35 C32 112.9(7) . . ?
C36 C35 C37 109.3(8) . . ?
C38 C35 C37 107.4(8) . . ?
C32 C35 C37 108.8(7) . . ?
C34 C39 C41 117.4(6) . . ?
O2 C40 C41 120.6(6) . . ?
O2 C40 C45 118.4(7) . . ?
C41 C40 C45 120.9(7) . . ?
C42 C41 C40 120.0(7) . . ?
C42 C41 C39 121.4(7) . . ?
C40 C41 C39 118.6(7) . . ?
C41 C42 C43 121.9(7) . . ?
C44 C43 C42 117.3(7) . . ?
C44 C43 C46 121.2(7) . . ?
C42 C43 C46 121.5(7) . . ?
C43 C44 C45 121.0(7) . . ?
C40 C45 C44 118.6(7) . . ?
C40 C45 C50 120.0(7) . . ?
C44 C45 C50 120.8(7) . . ?
C49 C46 C47 106.0(9) . . ?
C49 C46 C48 112.9(9) . . ?
C47 C46 C48 110.3(9) . . ?
C49 C46 C43 110.1(7) . . ?
C47 C46 C43 111.0(7) . . ?
C48 C46 C43 106.6(8) . . ?
C52 C50 C45 110.7(6) . . ?
C52 C51 O3 119.4(7) . . ?
C52 C51 C56 123.0(7) . . ?
O3 C51 C56 117.5(7) . . ?
C51 C52 C53 118.0(7) . . ?
C51 C52 C50 122.0(7) . . ?
C53 C52 C50 119.4(7) . . ?
C52 C53 C54 123.4(7) . . ?
C55 C54 C53 115.6(7) . . ?
C55 C54 C57 122.6(7) . . ?
C53 C54 C57 121.6(7) . . ?
C54 C55 C56 124.3(7) . . ?
C55 C56 C51 115.6(7) . . ?
C55 C56 C61 121.8(7) . . ?
C51 C56 C61 122.0(7) . . ?
C59 C57 C58 107.4(9) . . ?
C59 C57 C60 110.4(9) . . ?
C58 C57 C60 105.2(9) . . ?
C59 C57 C54 114.3(8) . . ?
C58 C57 C54 109.4(7) . . ?
C60 C57 C54 109.8(7) . . ?
C56 C61 C63 118.6(6) . . ?
O4 C62 C63 120.1(7) . . ?
O4 C62 C67 119.8(7) . . ?
C63 C62 C67 120.1(7) . . ?
C62 C63 C64 118.0(7) . . ?
C62 C63 C61 121.5(7) . . ?
C64 C63 C61 120.5(7) . . ?
C65 C64 C63 123.9(7) . . ?
C66 C65 C64 115.2(7) . . ?
C66 C65 C68 122.0(8) . . ?
C64 C65 C68 122.8(7) . . ?
C67 C66 C65 124.3(8) . . ?
C66 C67 C62 118.4(7) . . ?
C66 C67 C72 121.2(7) . . ?
C62 C67 C72 120.1(7) . . ?
C69 C68 C71A 134.6(14) . . ?
C69 C68 C65 111.1(8) . . ?
C71A C68 C65 114.3(13) . . ?
C69 C68 C70 111.5(9) . . ?
C71A C68 C70 51.0(12) . . ?
C65 C68 C70 111.5(8) . . ?
C69 C68 C69A 46.6(11) . . ?
C71A C68 C69A 110.5(14) . . ?
C65 C68 C69A 114.3(12) . . ?
C70 C68 C69A 134.0(13) . . ?
C69 C68 C70A 56.4(11) . . ?
C71A C68 C70A 108.6(14) . . ?
C65 C68 C70A 107.4(11) . . ?
C70 C68 C70A 61.0(11) . . ?
C69A C68 C70A 100.6(13) . . ?
C69 C68 C71 110.6(9) . . ?
C71A C68 C71 55.5(12) . . ?
C65 C68 C71 106.4(7) . . ?
C70 C68 C71 105.5(9) . . ?
C69A C68 C71 65.2(12) . . ?
C70A C68 C71 146.2(12) . . ?
C74 C72 C67 111.6(6) . . ?
O5 C73 C74 118.4(6) . . ?
O5 C73 C78 120.4(6) . . ?
C74 C73 C78 121.0(6) . . ?
C75 C74 C73 117.9(7) . . ?
C75 C74 C72 120.7(7) . . ?
C73 C74 C72 121.1(7) . . ?
C76 C75 C74 122.1(8) . . ?
C75 C76 C77 119.3(7) . . ?
C75 C76 C79 121.2(8) . . ?
C77 C76 C79 119.5(8) . . ?
C76 C77 C78 120.1(7) . . ?
C77 C78 C73 119.6(7) . . ?
C77 C78 C83 118.1(6) . . ?
C73 C78 C83 122.2(6) . . ?
C82A C79 C81 139.8(12) . . ?
C82A C79 C82 41.0(10) . . ?
C81 C79 C82 110.3(11) . . ?
C82A C79 C80A 114.1(13) . . ?
C81 C79 C80A 59.2(12) . . ?
C82 C79 C80A 132.2(13) . . ?
C82A C79 C81A 111.9(12) . . ?
C81 C79 C81A 46.0(10) . . ?
C82 C79 C81A 71.5(12) . . ?
C80A C79 C81A 103.4(13) . . ?
C82A C79 C80 69.1(11) . . ?
C81 C79 C80 108.6(10) . . ?
C82 C79 C80 105.6(10) . . ?
C80A C79 C80 50.8(11) . . ?
C81A C79 C80 144.0(12) . . ?
C82A C79 C76 108.5(10) . . ?
C81 C79 C76 110.0(9) . . ?
C82 C79 C76 114.1(9) . . ?
C80A C79 C76 113.0(11) . . ?
C81A C79 C76 105.5(10) . . ?
C80 C79 C76 108.0(8) . . ?
C85 C83 C78 115.9(6) . . ?
O6 C84 C85 120.0(6) . . ?
O6 C84 C89 118.5(6) . . ?
C85 C84 C89 121.5(7) . . ?
C84 C85 C86 117.9(7) . . ?
C84 C85 C83 120.2(6) . . ?
C86 C85 C83 121.8(7) . . ?
C85 C86 C87 122.7(7) . . ?
C88 C87 C86 117.2(7) . . ?
C88 C87 C90 121.4(7) . . ?
C86 C87 C90 121.3(7) . . ?
C89 C88 C87 121.3(7) . . ?
C88 C89 C84 119.2(7) . . ?
C88 C89 C94 119.5(6) . . ?
C84 C89 C94 121.1(6) . . ?
C91 C90 C87 109.5(7) . . ?
C91 C90 C93 110.1(7) . . ?
C87 C90 C93 110.7(6) . . ?
C91 C90 C92 107.7(8) . . ?
C87 C90 C92 111.9(6) . . ?
C93 C90 C92 106.9(8) . . ?
C89 C94 C96 109.6(6) . . ?
O7 C95 C100 120.6(6) . . ?
O7 C95 C96 119.1(6) . . ?
C100 C95 C96 120.2(7) . . ?
C97 C96 C95 119.1(7) . . ?
C97 C96 C94 120.3(7) . . ?
C95 C96 C94 120.0(6) . . ?
C98 C97 C96 122.6(7) . . ?
C97 C98 C99 117.1(7) . . ?
C97 C98 C101 123.2(7) . . ?
C99 C98 C101 119.6(7) . . ?
C100 C99 C98 122.9(7) . . ?
C99 C100 C95 118.0(7) . . ?
C99 C100 C105 120.6(6) . . ?
C95 C100 C105 121.0(6) . . ?
C103 C101 C102 110.2(8) . . ?
C103 C101 C104 109.4(8) . . ?
C102 C101 C104 108.0(8) . . ?
C103 C101 C98 108.9(7) . . ?
C102 C101 C98 108.9(7) . . ?
C104 C101 C98 111.5(7) . . ?
C107 C105 C100 115.1(6) . . ?
O8 C106 C107 120.2(6) . . ?
O8 C106 C111 118.9(6) . . ?
C107 C106 C111 120.8(6) . . ?
C106 C107 C108 118.5(6) . . ?
C106 C107 C105 121.4(6) . . ?
C108 C107 C105 120.1(6) . . ?
C107 C108 C109 122.5(7) . . ?
C110 C109 C108 116.6(7) . . ?
C110 C109 C112 123.3(7) . . ?
C108 C109 C112 120.0(7) . . ?
C109 C110 C111 123.7(7) . . ?
C110 C111 C106 117.9(6) . . ?
C110 C111 C116 121.5(7) . . ?
C106 C111 C116 120.5(6) . . ?
C113 C112 C114 110.8(9) . . ?
C113 C112 C115 108.5(8) . . ?
C114 C112 C115 107.2(8) . . ?
C113 C112 C109 109.4(7) . . ?
C114 C112 C109 110.7(7) . . ?
C115 C112 C109 110.2(7) . . ?
C111 C116 C30 109.4(6) . . ?
N5 C117 C118 180(2) . . ?
N6 C119 C120 176.4(15) . . ?
N7 C121 C122 175.7(14) . . ?
N8 C123 C124 179(2) . . ?
N9 C125 C126 174(6) . . ?
N10 C127 C128 168(3) . . ?

loop_
_geom_bond_atom_site_label_1
_geom_bond_atom_site_label_2
_geom_bond_distance
_geom_bond_site_symmetry_2
_geom_bond_publ_flag
Mo1 N1 1.735(6) . ?
Mo1 O2 1.925(5) . ?
Mo1 O3 1.940(5) . ?
Mo1 O4 1.961(5) . ?
Mo1 O1 2.078(4) . ?
Mo1 O5 2.216(5) . ?
Mo2 N3 1.727(6) . ?
Mo2 O6 1.940(5) . ?
Mo2 O7 1.940(5) . ?
Mo2 O8 1.957(4) . ?
Mo2 O5 2.061(5) . ?
Mo2 O1 2.247(4) . ?
N1 C1 1.385(9) . ?
C1 C6 1.384(10) . ?
C1 C2 1.401(10) . ?
C2 C3 1.370(11) . ?
C3 C4 1.395(11) . ?
C4 C5 1.368(11) . ?
C5 C6 1.406(10) . ?
C6 C7 1.513(10) . ?
C7 C8 1.547(10) . ?
C8 C9 1.500(10) . ?
C9 C14 1.399(11) . ?
C9 C10 1.406(11) . ?
C10 C11 1.352(12) . ?
C11 C12 1.396(13) . ?
C12 C13 1.391(12) . ?
C13 C14 1.399(11) . ?
C14 N2 1.372(11) . ?
N3 C15 1.400(9) . ?
C15 C20 1.403(10) . ?
C15 C16 1.411(10) . ?
C16 C17 1.380(10) . ?
C17 C18 1.362(11) . ?
C18 C19 1.395(11) . ?
C19 C20 1.379(10) . ?
C20 C21 1.497(11) . ?
C21 C22 1.337(14) . ?
C22 C23 1.532(16) . ?
C23 C24 1.345(18) . ?
C23 C28 1.442(19) . ?
C24 C25 1.392(16) . ?
C25 C26 1.360(16) . ?
C26 C27 1.352(16) . ?
C27 C28 1.367(15) . ?
C28 N4 1.422(16) . ?
O1 C29 1.387(8) . ?
O2 C40 1.365(8) . ?
O3 C51 1.386(8) . ?
O4 C62 1.365(8) . ?
O5 C73 1.391(8) . ?
O6 C84 1.365(8) . ?
O7 C95 1.373(8) . ?
O8 C106 1.362(8) . ?
C29 C30 1.371(9) . ?
C29 C34 1.403(10) . ?
C30 C31 1.404(10) . ?
C30 C116 1.548(10) . ?
C31 C32 1.382(10) . ?
C32 C33 1.389(10) . ?
C32 C35 1.530(11) . ?
C33 C34 1.391(10) . ?
C34 C39 1.511(10) . ?
C35 C36 1.493(13) . ?
C35 C38 1.502(12) . ?
C35 C37 1.536(12) . ?
C39 C41 1.535(10) . ?
C40 C41 1.375(10) . ?
C40 C45 1.404(10) . ?
C41 C42 1.359(10) . ?
C42 C43 1.431(10) . ?
C43 C44 1.394(11) . ?
C43 C46 1.556(12) . ?
C44 C45 1.413(10) . ?
C45 C50 1.533(10) . ?
C46 C49 1.512(12) . ?
C46 C47 1.511(14) . ?
C46 C48 1.520(13) . ?
C50 C52 1.508(10) . ?
C51 C52 1.353(10) . ?
C51 C56 1.417(10) . ?
C52 C53 1.391(10) . ?
C53 C54 1.407(11) . ?
C54 C55 1.375(10) . ?
C54 C57 1.535(10) . ?
C55 C56 1.409(10) . ?
C56 C61 1.486(10) . ?
C57 C59 1.465(12) . ?
C57 C58 1.489(12) . ?
C57 C60 1.525(12) . ?
C61 C63 1.499(10) . ?
C62 C63 1.397(10) . ?
C62 C67 1.399(10) . ?
C63 C64 1.397(10) . ?
C64 C65 1.387(11) . ?
C65 C66 1.384(11) . ?
C65 C68 1.520(11) . ?
C66 C67 1.382(10) . ?
C67 C72 1.515(10) . ?
C68 C69 1.477(11) . ?
C68 C71A 1.506(14) . ?
C68 C70 1.544(11) . ?
C68 C69A 1.552(15) . ?
C68 C70A 1.557(14) . ?
C68 C71 1.561(11) . ?
C72 C74 1.503(10) . ?
C73 C74 1.399(10) . ?
C73 C78 1.407(10) . ?
C74 C75 1.398(10) . ?
C75 C76 1.393(11) . ?
C76 C77 1.395(11) . ?
C76 C79 1.546(11) . ?
C77 C78 1.397(10) . ?
C78 C83 1.545(10) . ?
C79 C82A 1.478(14) . ?
C79 C81 1.497(12) . ?
C79 C82 1.515(12) . ?
C79 C80A 1.529(14) . ?
C79 C81A 1.532(14) . ?
C79 C80 1.544(12) . ?
C83 C85 1.528(10) . ?
C84 C85 1.379(10) . ?
C84 C89 1.397(9) . ?
C85 C86 1.384(9) . ?
C86 C87 1.404(10) . ?
C87 C88 1.397(10) . ?
C87 C90 1.523(10) . ?
C88 C89 1.381(9) . ?
C89 C94 1.510(10) . ?
C90 C91 1.495(11) . ?
C90 C93 1.526(11) . ?
C90 C92 1.533(11) . ?
C94 C96 1.519(10) . ?
C95 C100 1.396(10) . ?
C95 C96 1.400(10) . ?
C96 C97 1.382(9) . ?
C97 C98 1.377(10) . ?
C98 C99 1.393(10) . ?
C98 C101 1.538(10) . ?
C99 C100 1.390(10) . ?
C100 C105 1.530(10) . ?
C101 C103 1.496(11) . ?
C101 C102 1.502(12) . ?
C101 C104 1.524(12) . ?
C105 C107 1.511(9) . ?
C106 C107 1.390(9) . ?
C106 C111 1.409(9) . ?
C107 C108 1.394(9) . ?
C108 C109 1.401(10) . ?
C109 C110 1.378(10) . ?
C109 C112 1.557(10) . ?
C110 C111 1.386(9) . ?
C111 C116 1.493(9) . ?
C112 C113 1.497(12) . ?
C112 C114 1.508(12) . ?
C112 C115 1.541(12) . ?
N5 C117 1.159(9) . ?
C117 C118 1.420(10) . ?
N6 C119 1.147(9) . ?
C119 C120 1.417(9) . ?
N7 C121 1.148(9) . ?
C121 C122 1.411(9) . ?
N8 C123 1.152(9) . ?
C123 C124 1.412(9) . ?
N9 C125 1.156(10) . ?
C125 C126 1.418(11) . ?
N10 C127 1.159(9) . ?
C127 C128 1.412(10) . ?
